data_4320869
loop_
_publ_author_name
'Bing Luo'
'Victor G. Young'
'Wayne L. Gladfelter'

_publ_section_title
;
 Syntheses and Structures of Quinuclidine-Stabilized Amido- and
 Azidogallanes
;
_journal_name_full 'Inorganic Chemistry'
_journal_page_first 1705
_journal_page_last 1709
_journal_paper_doi 10.1021/ic9910110
_journal_volume 39
_journal_year 2000
_chemical_compound_source 'Bing Luo, Prof. Gladfelter'
_chemical_formula_sum 'C13 H33 Ga N2 Si2'
_chemical_formula_weight 343.31
_chemical_name_common 98253
_chemical_name_systematic
;
 ?
;
_space_group_IT_number 14
_symmetry_cell_setting monoclinic
_symmetry_space_group_name_Hall '-P 2yn'
_symmetry_space_group_name_H-M 'P 1 21/n 1'
_atom_sites_solution_hydrogens 'geom but difmap for H1GA, H2GA'
_atom_sites_solution_primary direct
_atom_sites_solution_secondary difmap
_audit_creation_method SHELXL
_cell_angle_alpha 90.00
_cell_angle_beta 112.3670(1)
_cell_angle_gamma 90.00
_cell_formula_units_Z 4
_cell_length_a 11.33920(1)
_cell_length_b 14.78540(1)
_cell_length_c 12.0588(2)
_cell_measurement_reflns_used 80
_cell_measurement_temperature 173(2)
_cell_volume 1869.61(3)
_computing_cell_refinement 'SMART, Bruker'
_computing_data_collection 'SMART, Bruker'
_computing_data_reduction 'SAINT, Bruker'
_computing_molecular_graphics 'SHELXTL, Bruker'
_computing_structure_refinement 'SHELXL-93 (Sheldrick, 1993)'
_computing_structure_solution 'SHELXS-86 (Sheldrick, 1990)'
_diffrn_ambient_temperature 173(2)
_diffrn_measurement_device 'CCD, Bruker'
_diffrn_measurement_method \w-\q-scans
_diffrn_radiation_monochromator graphite
_diffrn_radiation_source 'normal-focus sealed tube'
_diffrn_radiation_type MoK\a
_diffrn_radiation_wavelength 0.71073
_diffrn_reflns_av_R_equivalents 0.0264
_diffrn_reflns_av_sigmaI/netI 0.0318
_diffrn_reflns_limit_h_max 13
_diffrn_reflns_limit_h_min -13
_diffrn_reflns_limit_k_max 17
_diffrn_reflns_limit_k_min -17
_diffrn_reflns_limit_l_max 10
_diffrn_reflns_limit_l_min -14
_diffrn_reflns_number 9484
_diffrn_reflns_theta_max 25.04
_diffrn_reflns_theta_min 2.10
_exptl_absorpt_coefficient_mu 1.589
_exptl_absorpt_correction_T_max 1.0000
_exptl_absorpt_correction_T_min 0.903578
_exptl_absorpt_correction_type sadabs
_exptl_crystal_colour colourless
_exptl_crystal_density_diffrn 1.220
_exptl_crystal_description block
_exptl_crystal_F_000 736
_exptl_crystal_size_max 0.45
_exptl_crystal_size_mid 0.45
_exptl_crystal_size_min 0.3
_refine_diff_density_max 0.305
_refine_diff_density_min -0.270
_refine_diff_density_rms 0.051
_refine_ls_extinction_method none
_refine_ls_goodness_of_fit_all 1.044
_refine_ls_goodness_of_fit_obs 1.062
_refine_ls_hydrogen_treatment 'rfxyz but refall for H1GA, H2GA'
_refine_ls_matrix_type full
_refine_ls_number_parameters 169
_refine_ls_number_reflns 3305
_refine_ls_number_restraints 0
_refine_ls_restrained_S_all 1.044
_refine_ls_restrained_S_obs 1.062
_refine_ls_R_factor_all 0.0353
_refine_ls_R_factor_obs 0.0258
_refine_ls_shift/esd_max -0.002
_refine_ls_shift/esd_mean 0.000
_refine_ls_structure_factor_coef Fsqd
_refine_ls_weighting_details 'w=1/[\s^2^(Fo^2^)+(0.0228P)^2^+0.9775P] where P=(Fo^2^+2Fc^2^)/3'
_refine_ls_weighting_scheme calc
_refine_ls_wR_factor_all 0.0613
_refine_ls_wR_factor_obs 0.0574
_reflns_number_observed 2829
_reflns_number_total 3305
_reflns_observed_criterion >2sigma(I)
_cod_data_source_file ic9910110_2.cif
_cod_data_source_block 253a_Compound2:H2Ga[N(TMS)2](quin)
_cod_depositor_comments
;
The following automatic conversions were performed:

'_refine_ls_weighting_scheme' value 'calc
w=1/[\s^2^(Fo^2^)+(0.0228P)^2^+0.9775P] where P=(Fo^2^+2Fc^2^)/3' was
changed to 'calc'. New tag '_refine_ls_weighting_details' was
created. The value of the new tag was set to
'w=1/[\s^2^(Fo^2^)+(0.0228P)^2^+0.9775P] where P=(Fo^2^+2Fc^2^)/3'.

Automatic conversion script
Id: cif_fix_values 3143 2015-03-26 13:38:13Z robertas 
;
_cod_original_cell_volume 1869.61(4)
_cod_database_code 4320869

loop_
_symmetry_equiv_pos_as_xyz
'x, y, z'
'-x+1/2, y+1/2, -z+1/2'
'-x, -y, -z'
'x-1/2, -y-1/2, z-1/2'

loop_
_atom_site_aniso_label
_atom_site_aniso_U_11
_atom_site_aniso_U_22
_atom_site_aniso_U_33
_atom_site_aniso_U_23
_atom_site_aniso_U_13
_atom_site_aniso_U_12
Ga1 0.02062(13) 0.02553(14) 0.01959(13) 0.00212(10) 0.00585(10) -0.00018(10)
Si1 0.0201(3) 0.0224(3) 0.0251(3) -0.0016(2) 0.0096(3) -0.0013(2)
Si2 0.0261(3) 0.0207(3) 0.0258(3) 0.0004(2) 0.0129(3) 0.0010(2)
N1 0.0172(9) 0.0214(10) 0.0240(9) 0.0007(7) 0.0060(8) 0.0007(7)
N2 0.0201(9) 0.0219(9) 0.0209(9) 0.0009(7) 0.0080(8) 0.0016(7)
C1 0.0242(12) 0.0399(15) 0.0363(14) 0.0098(11) 0.0112(11) 0.0078(10)
C2 0.0250(13) 0.061(2) 0.049(2) 0.0118(14) 0.0176(12) 0.0132(12)
C3 0.0255(12) 0.0368(14) 0.0363(13) 0.0034(11) 0.0172(11) 0.0019(10)
C4 0.0403(15) 0.0340(14) 0.049(2) -0.0009(12) 0.0262(13) -0.0086(11)
C5 0.0350(13) 0.0209(12) 0.0414(14) -0.0019(10) 0.0211(11) -0.0037(10)
C6 0.0249(12) 0.0350(14) 0.0259(12) -0.0078(10) 0.0097(10) -0.0056(10)
C7 0.0377(14) 0.0400(15) 0.0316(13) -0.0036(11) 0.0186(11) 0.0006(11)
C8 0.0439(15) 0.0334(14) 0.0412(14) -0.0014(11) 0.0252(12) -0.0071(12)
C9 0.0248(12) 0.0393(15) 0.0399(15) -0.0083(11) 0.0078(11) 0.0004(11)
C10 0.0274(12) 0.0244(12) 0.0321(13) -0.0056(10) 0.0103(10) -0.0036(10)
C11 0.0350(14) 0.0354(15) 0.055(2) -0.0059(12) 0.0246(13) 0.0021(11)
C12 0.051(2) 0.0329(14) 0.0390(15) 0.0083(12) 0.0152(13) 0.0059(12)
C13 0.0366(13) 0.0266(13) 0.0420(14) -0.0088(11) 0.0211(12) -0.0049(11)

loop_
_atom_site_label
_atom_site_type_symbol
_atom_site_fract_x
_atom_site_fract_y
_atom_site_fract_z
_atom_site_U_iso_or_equiv
_atom_site_thermal_displace_type
_atom_site_occupancy
_atom_site_calc_flag
_atom_site_refinement_flags
_atom_site_disorder_group
Ga1 Ga 0.24400(2) 0.10735(2) 0.61700(2) 0.02245(8) Uani 1 d . .
Si1 Si 0.52104(5) 0.15972(4) 0.77017(5) 0.02221(14) Uani 1 d . .
Si2 Si 0.46422(6) -0.03897(4) 0.71228(5) 0.02329(14) Uani 1 d . .
N1 N 0.1360(2) 0.08451(11) 0.7231(2) 0.0214(4) Uani 1 d . .
N2 N 0.4147(2) 0.07120(12) 0.71217(15) 0.0209(4) Uani 1 d . .
C1 C 0.0096(2) 0.1298(2) 0.6634(2) 0.0336(6) Uani 1 d . .
H1A H -0.0383(2) 0.0994(2) 0.5860(2) 0.040 Uiso 1 calc R .
H1B H 0.0230(2) 0.1936(2) 0.6463(2) 0.040 Uiso 1 calc R .
C2 C -0.0691(2) 0.1263(2) 0.7431(2) 0.0438(7) Uani 1 d . .
H2A H -0.0758(2) 0.1876(2) 0.7732(2) 0.053 Uiso 1 calc R .
H2B H -0.1563(2) 0.1042(2) 0.6959(2) 0.053 Uiso 1 calc R .
C3 C -0.0029(2) 0.0624(2) 0.8486(2) 0.0312(5) Uani 1 d . .
H3 H -0.0566(2) 0.0539(2) 0.8970(2) 0.037 Uiso 1 calc R .
C4 C 0.0206(2) -0.0279(2) 0.8003(2) 0.0383(6) Uani 1 d . .
H4A H -0.0610(2) -0.0531(2) 0.7437(2) 0.046 Uiso 1 calc R .
H4B H 0.0577(2) -0.0713(2) 0.8671(2) 0.046 Uiso 1 calc R .
C5 C 0.1131(2) -0.01347(15) 0.7357(2) 0.0305(5) Uani 1 d . .
H5A H 0.1952(2) -0.04362(15) 0.7816(2) 0.037 Uiso 1 calc R .
H5B H 0.0770(2) -0.04158(15) 0.6552(2) 0.037 Uiso 1 calc R .
C6 C 0.2004(2) 0.1239(2) 0.8447(2) 0.0286(5) Uani 1 d . .
H6A H 0.2079(2) 0.1902(2) 0.8378(2) 0.034 Uiso 1 calc R .
H6B H 0.2875(2) 0.0987(2) 0.8821(2) 0.034 Uiso 1 calc R .
C7 C 0.1257(2) 0.1036(2) 0.9256(2) 0.0348(6) Uani 1 d . .
H7A H 0.1744(2) 0.0609(2) 0.9899(2) 0.042 Uiso 1 calc R .
H7B H 0.1126(2) 0.1601(2) 0.9635(2) 0.042 Uiso 1 calc R .
C8 C 0.5592(2) 0.2164(2) 0.6488(2) 0.0368(6) Uani 1 d . .
H8A H 0.5914(2) 0.1714(2) 0.6076(2) 0.055 Uiso 1 calc R .
H8B H 0.6243(2) 0.2630(2) 0.6841(2) 0.055 Uiso 1 calc R .
H8C H 0.4819(2) 0.2445(2) 0.5911(2) 0.055 Uiso 1 calc R .
C9 C 0.6754(2) 0.1220(2) 0.8896(2) 0.0360(6) Uani 1 d . .
H9A H 0.7135(2) 0.0743(2) 0.8576(2) 0.054 Uiso 1 calc R .
H9B H 0.6591(2) 0.0987(2) 0.9585(2) 0.054 Uiso 1 calc R .
H9C H 0.7341(2) 0.1735(2) 0.9150(2) 0.054 Uiso 1 calc R .
C10 C 0.4605(2) 0.24978(15) 0.8438(2) 0.0282(5) Uani 1 d . .
H10A H 0.4393(2) 0.22296(15) 0.9082(2) 0.042 Uiso 1 calc R .
H10B H 0.3841(2) 0.27755(15) 0.7844(2) 0.042 Uiso 1 calc R .
H10C H 0.5265(2) 0.29603(15) 0.8774(2) 0.042 Uiso 1 calc R .
C11 C 0.6060(2) -0.0512(2) 0.6680(3) 0.0396(6) Uani 1 d . .
H11A H 0.6807(8) -0.0228(20) 0.7289(15) 0.059 Uiso 0.73(3) calc PR .
H11B H 0.5877(12) -0.0217(20) 0.5904(15) 0.059 Uiso 0.73(3) calc PR .
H11C H 0.6233(20) -0.1155(2) 0.6616(30) 0.059 Uiso 0.73(3) calc PR .
H11D H 0.5804(8) -0.0839(20) 0.5917(16) 0.059 Uiso 0.27(3) calc PR .
H11E H 0.6735(13) -0.0850(20) 0.7302(15) 0.059 Uiso 0.27(3) calc PR .
H11F H 0.6378(20) 0.0089(2) 0.6590(30) 0.059 Uiso 0.27(3) calc PR .
C12 C 0.5073(3) -0.0927(2) 0.8639(2) 0.0414(6) Uani 1 d . .
H12A H 0.5578(18) -0.0501(6) 0.9261(3) 0.062 Uiso 0.88(3) calc PR .
H12B H 0.5573(18) -0.1476(8) 0.8683(7) 0.062 Uiso 0.88(3) calc PR .
H12C H 0.4293(3) -0.1084(14) 0.8764(8) 0.062 Uiso 0.88(3) calc PR .
H12D H 0.4718(18) -0.1539(6) 0.8544(3) 0.062 Uiso 0.12(3) calc PR .
H12E H 0.4723(18) -0.0564(8) 0.9122(7) 0.062 Uiso 0.12(3) calc PR .
H12F H 0.6004(3) -0.0957(14) 0.9042(8) 0.062 Uiso 0.12(3) calc PR .
C13 C 0.3383(2) -0.1122(2) 0.6045(2) 0.0333(6) Uani 1 d . .
H13A H 0.3124(2) -0.0869(2) 0.5235(2) 0.050 Uiso 1 calc R .
H13B H 0.2644(2) -0.1147(2) 0.6276(2) 0.050 Uiso 1 calc R .
H13C H 0.3721(2) -0.1733(2) 0.6057(2) 0.050 Uiso 1 calc R .
H1GA H 0.2224(2) 0.2055(2) 0.5994(2) 0.035(7) Uiso 1 d R .
H2GA H 0.1813(2) 0.0485(2) 0.5139(2) 0.040(7) Uiso 1 d R .

loop_
_atom_type_symbol
_atom_type_description
_atom_type_scat_dispersion_real
_atom_type_scat_dispersion_imag
_atom_type_scat_source
C C 0.0033 0.0016 'International Tables Vol C Tables 4.2.6.8 and 6.1.1.4'
H H 0.0000 0.0000 'International Tables Vol C Tables 4.2.6.8 and 6.1.1.4'
N N 0.0061 0.0033 'International Tables Vol C Tables 4.2.6.8 and 6.1.1.4'
Si Si 0.0817 0.0704 'International Tables Vol C Tables 4.2.6.8 and 6.1.1.4'
Ga Ga 0.2307 1.6083 'International Tables Vol C Tables 4.2.6.8 and 6.1.1.4'

loop_
_geom_angle_atom_site_label_1
_geom_angle_atom_site_label_2
_geom_angle_atom_site_label_3
_geom_angle
_geom_angle_site_symmetry_1
_geom_angle_site_symmetry_3
_geom_angle_publ_flag
N2 Ga1 N1 106.26(7) . . ?
N2 Ga1 H1GA 115.87(11) . . ?
N1 Ga1 H1GA 98.16(10) . . ?
N2 Ga1 H2GA 113.42(11) . . ?
N1 Ga1 H2GA 102.36(10) . . ?
H1GA Ga1 H2GA 117.6(2) . . ?
N2 Si1 C10 113.83(9) . . ?
N2 Si1 C8 110.72(10) . . ?
C10 Si1 C8 106.73(11) . . ?
N2 Si1 C9 112.76(10) . . ?
C10 Si1 C9 104.49(11) . . ?
C8 Si1 C9 107.86(12) . . ?
N2 Si2 C13 112.63(10) . . ?
N2 Si2 C12 111.36(10) . . ?
C13 Si2 C12 106.23(12) . . ?
N2 Si2 C11 113.78(10) . . ?
C13 Si2 C11 104.80(11) . . ?
C12 Si2 C11 107.51(13) . . ?
C6 N1 C5 108.7(2) . . ?
C6 N1 C1 108.7(2) . . ?
C5 N1 C1 108.2(2) . . ?
C6 N1 Ga1 110.83(12) . . ?
C5 N1 Ga1 112.45(13) . . ?
C1 N1 Ga1 107.91(13) . . ?
Si2 N2 Si1 122.42(10) . . ?
Si2 N2 Ga1 121.32(10) . . ?
Si1 N2 Ga1 114.85(9) . . ?
N1 C1 C2 111.1(2) . . ?
N1 C1 H1A 109.41(12) . . ?
C2 C1 H1A 109.41(14) . . ?
N1 C1 H1B 109.41(12) . . ?
C2 C1 H1B 109.41(14) . . ?
H1A C1 H1B 108.0 . . ?
C3 C2 C1 108.8(2) . . ?
C3 C2 H2A 109.94(15) . . ?
C1 C2 H2A 109.94(15) . . ?
C3 C2 H2B 109.94(14) . . ?
C1 C2 H2B 109.94(14) . . ?
H2A C2 H2B 108.3 . . ?
C4 C3 C7 108.5(2) . . ?
C4 C3 C2 109.0(2) . . ?
C7 C3 C2 108.2(2) . . ?
C4 C3 H3 110.34(12) . . ?
C7 C3 H3 110.34(12) . . ?
C2 C3 H3 110.34(12) . . ?
C3 C4 C5 108.9(2) . . ?
C3 C4 H4A 109.91(13) . . ?
C5 C4 H4A 109.91(14) . . ?
C3 C4 H4B 109.91(14) . . ?
C5 C4 H4B 109.91(13) . . ?
H4A C4 H4B 108.3 . . ?
N1 C5 C4 111.4(2) . . ?
N1 C5 H5A 109.35(11) . . ?
C4 C5 H5A 109.35(14) . . ?
N1 C5 H5B 109.35(12) . . ?
C4 C5 H5B 109.35(13) . . ?
H5A C5 H5B 108.0 . . ?
N1 C6 C7 111.4(2) . . ?
N1 C6 H6A 109.34(11) . . ?
C7 C6 H6A 109.34(13) . . ?
N1 C6 H6B 109.34(11) . . ?
C7 C6 H6B 109.34(13) . . ?
H6A C6 H6B 108.0 . . ?
C3 C7 C6 108.6(2) . . ?
C3 C7 H7A 109.97(13) . . ?
C6 C7 H7A 109.97(13) . . ?
C3 C7 H7B 109.97(13) . . ?
C6 C7 H7B 109.97(13) . . ?
H7A C7 H7B 108.3 . . ?
Si1 C8 H8A 109.47(8) . . ?
Si1 C8 H8B 109.47(8) . . ?
H8A C8 H8B 109.5 . . ?
Si1 C8 H8C 109.47(8) . . ?
H8A C8 H8C 109.5 . . ?
H8B C8 H8C 109.5 . . ?
Si1 C9 H9A 109.47(8) . . ?
Si1 C9 H9B 109.47(8) . . ?
H9A C9 H9B 109.5 . . ?
Si1 C9 H9C 109.47(8) . . ?
H9A C9 H9C 109.5 . . ?
H9B C9 H9C 109.5 . . ?
Si1 C10 H10A 109.47(7) . . ?
Si1 C10 H10B 109.47(7) . . ?
H10A C10 H10B 109.5 . . ?
Si1 C10 H10C 109.47(7) . . ?
H10A C10 H10C 109.5 . . ?
H10B C10 H10C 109.5 . . ?
Si2 C11 H11A 109.47(8) . . ?
Si2 C11 H11B 109.47(9) . . ?
H11A C11 H11B 109.5 . . ?
Si2 C11 H11C 109.47(8) . . ?
H11A C11 H11C 109.5 . . ?
H11B C11 H11C 109.5 . . ?
Si2 C11 H11D 109.47(8) . . ?
H11A C11 H11D 141.1 . . ?
H11B C11 H11D 56.3 . . ?
H11C C11 H11D 56.3 . . ?
Si2 C11 H11E 109.47(9) . . ?
H11A C11 H11E 56.3 . . ?
H11B C11 H11E 141.1 . . ?
H11C C11 H11E 56.3 . . ?
H11D C11 H11E 109.5 . . ?
Si2 C11 H11F 109.47(8) . . ?
H11A C11 H11F 56.3 . . ?
H11B C11 H11F 56.3 . . ?
H11C C11 H11F 141.1 . . ?
H11D C11 H11F 109.5 . . ?
H11E C11 H11F 109.5 . . ?
Si2 C12 H12A 109.47(8) . . ?
Si2 C12 H12B 109.47(8) . . ?
H12A C12 H12B 109.5 . . ?
Si2 C12 H12C 109.47(9) . . ?
H12A C12 H12C 109.5 . . ?
H12B C12 H12C 109.5 . . ?
Si2 C12 H12D 109.47(8) . . ?
H12A C12 H12D 141.1 . . ?
H12B C12 H12D 56.3 . . ?
H12C C12 H12D 56.3 . . ?
Si2 C12 H12E 109.47(8) . . ?
H12A C12 H12E 56.3 . . ?
H12B C12 H12E 141.1 . . ?
H12C C12 H12E 56.3 . . ?
H12D C12 H12E 109.5 . . ?
Si2 C12 H12F 109.47(9) . . ?
H12A C12 H12F 56.3 . . ?
H12B C12 H12F 56.3 . . ?
H12C C12 H12F 141.1 . . ?
H12D C12 H12F 109.5 . . ?
H12E C12 H12F 109.5 . . ?
Si2 C13 H13A 109.47(8) . . ?
Si2 C13 H13B 109.47(7) . . ?
H13A C13 H13B 109.5 . . ?
Si2 C13 H13C 109.47(8) . . ?
H13A C13 H13C 109.5 . . ?
H13B C13 H13C 109.5 . . ?

loop_
_geom_bond_atom_site_label_1
_geom_bond_atom_site_label_2
_geom_bond_distance
_geom_bond_site_symmetry_2
_geom_bond_publ_flag
Ga1 N2 1.913(2) . ?
Ga1 N1 2.108(2) . ?
Ga1 H1GA 1.473(2) . ?
Ga1 H2GA 1.462(2) . ?
Si1 N2 1.736(2) . ?
Si1 C10 1.870(2) . ?
Si1 C8 1.875(2) . ?
Si1 C9 1.879(2) . ?
Si2 N2 1.723(2) . ?
Si2 C13 1.867(2) . ?
Si2 C12 1.880(3) . ?
Si2 C11 1.886(2) . ?
N1 C6 1.486(3) . ?
N1 C5 1.490(3) . ?
N1 C1 1.496(3) . ?
C1 C2 1.542(3) . ?
C1 H1A 0.99 . ?
C1 H1B 0.99 . ?
C2 C3 1.531(3) . ?
C2 H2A 0.99 . ?
C2 H2B 0.99 . ?
C3 C4 1.520(3) . ?
C3 C7 1.526(3) . ?
C3 H3 1.00 . ?
C4 C5 1.541(3) . ?
C4 H4A 0.99 . ?
C4 H4B 0.99 . ?
C5 H5A 0.99 . ?
C5 H5B 0.99 . ?
C6 C7 1.546(3) . ?
C6 H6A 0.99 . ?
C6 H6B 0.99 . ?
C7 H7A 0.99 . ?
C7 H7B 0.99 . ?
C8 H8A 0.98 . ?
C8 H8B 0.98 . ?
C8 H8C 0.98 . ?
C9 H9A 0.98 . ?
C9 H9B 0.98 . ?
C9 H9C 0.98 . ?
C10 H10A 0.98 . ?
C10 H10B 0.98 . ?
C10 H10C 0.98 . ?
C11 H11A 0.98 . ?
C11 H11B 0.98 . ?
C11 H11C 0.98 . ?
C11 H11D 0.98 . ?
C11 H11E 0.98 . ?
C11 H11F 0.98 . ?
C12 H12A 0.98 . ?
C12 H12B 0.98 . ?
C12 H12C 0.98 . ?
C12 H12D 0.98 . ?
C12 H12E 0.98 . ?
C12 H12F 0.98 . ?
C13 H13A 0.98 . ?
C13 H13B 0.98 . ?
C13 H13C 0.98 . ?

loop_
_geom_torsion_atom_site_label_1
_geom_torsion_atom_site_label_2
_geom_torsion_atom_site_label_3
_geom_torsion_atom_site_label_4
_geom_torsion
_geom_torsion_site_symmetry_1
_geom_torsion_site_symmetry_2
_geom_torsion_site_symmetry_3
_geom_torsion_site_symmetry_4
_geom_torsion_publ_flag
N2 Ga1 N1 C6 49.16(15) . . . . ?
N2 Ga1 N1 C5 -72.7(2) . . . . ?
N2 Ga1 N1 C1 168.08(14) . . . . ?
C13 Si2 N2 Si1 -161.96(11) . . . . ?
C12 Si2 N2 Si1 78.82(15) . . . . ?
C11 Si2 N2 Si1 -42.9(2) . . . . ?
C13 Si2 N2 Ga1 3.79(14) . . . . ?
C12 Si2 N2 Ga1 -115.43(13) . . . . ?
C11 Si2 N2 Ga1 122.88(13) . . . . ?
C10 Si1 N2 Si2 -145.29(12) . . . . ?
C8 Si1 N2 Si2 94.47(14) . . . . ?
C9 Si1 N2 Si2 -26.5(2) . . . . ?
C10 Si1 N2 Ga1 48.11(13) . . . . ?
C8 Si1 N2 Ga1 -72.13(13) . . . . ?
C9 Si1 N2 Ga1 166.92(10) . . . . ?
N1 Ga1 N2 Si2 87.70(11) . . . . ?
N1 Ga1 N2 Si1 -105.54(10) . . . . ?
C6 N1 C1 C2 -52.8(3) . . . . ?
C5 N1 C1 C2 65.1(3) . . . . ?
Ga1 N1 C1 C2 -173.0(2) . . . . ?
N1 C1 C2 C3 -10.2(3) . . . . ?
C1 C2 C3 C4 -52.8(3) . . . . ?
C1 C2 C3 C7 65.0(3) . . . . ?
C7 C3 C4 C5 -54.0(3) . . . . ?
C2 C3 C4 C5 63.6(3) . . . . ?
C6 N1 C5 C4 63.9(2) . . . . ?
C1 N1 C5 C4 -54.0(2) . . . . ?
Ga1 N1 C5 C4 -173.0(2) . . . . ?
C3 C4 C5 N1 -8.7(3) . . . . ?
C5 N1 C6 C7 -53.1(2) . . . . ?
C1 N1 C6 C7 64.4(2) . . . . ?
Ga1 N1 C6 C7 -177.17(15) . . . . ?
C4 C3 C7 C6 64.3(2) . . . . ?
C2 C3 C7 C6 -53.9(3) . . . . ?
N1 C6 C7 C3 -9.3(3) . . . . ?
